data_4314040
loop_
_publ_author_name
'J. Christopher Thomas'
'Jonas C. Peters'

_publ_section_title
;
 Bis(phosphino)borates: A New Family of Monoanionic Chelating Phosphine
 Ligands
;
_journal_name_full 'Inorganic Chemistry'
_journal_page_first 5055
_journal_page_last 5073
_journal_paper_doi 10.1021/ic034150x
_journal_volume 42
_journal_year 2003
_chemical_formula_moiety 'C38 H34 B P2 Tl'
_chemical_formula_sum 'C38 H34 B P2 Tl'
_chemical_formula_weight 767.77
_chemical_name_systematic
; 
 ? 
;
_space_group_IT_number 2
_symmetry_cell_setting triclinic
_symmetry_space_group_name_Hall '-P 1'
_symmetry_space_group_name_H-M 'P -1'
_atom_sites_solution_hydrogens geom
_atom_sites_solution_primary direct
_atom_sites_solution_secondary difmap
_audit_creation_method SHELXL-97
_cell_angle_alpha 95.5850(10)
_cell_angle_beta 98.2930(10)
_cell_angle_gamma 104.5320(10)
_cell_formula_units_Z 2
_cell_length_a 8.4192(6)
_cell_length_b 12.6996(9)
_cell_length_c 15.6565(11)
_cell_measurement_reflns_used 7205
_cell_measurement_temperature 98(2)
_cell_measurement_theta_max 28.320
_cell_measurement_theta_min 2.276
_cell_volume 1587.85(19)
_computing_cell_refinement 'Bruker XSCANS'
_computing_data_collection 'Bruker XSCANS'
_computing_data_reduction 'Bruker SHELXTL'
_computing_molecular_graphics 'Bruker SHELXTL'
_computing_publication_material 'Bruker SHELXTL'
_computing_structure_refinement 'SHELXL-97 (Sheldrick, 1997)'
_computing_structure_solution 'SHELXS-97 (Sheldrick, 1990)'
_diffrn_ambient_temperature 98(2)
_diffrn_measured_fraction_theta_full 0.865
_diffrn_measured_fraction_theta_max 0.865
_diffrn_measurement_device_type 'Bruker P4'
_diffrn_measurement_method '\w scans'
_diffrn_radiation_monochromator graphite
_diffrn_radiation_source 'fine-focus sealed tube'
_diffrn_radiation_type MoK\a
_diffrn_radiation_wavelength 0.71073
_diffrn_reflns_av_R_equivalents 0.0364
_diffrn_reflns_av_sigmaI/netI 0.0426
_diffrn_reflns_limit_h_max 11
_diffrn_reflns_limit_h_min -11
_diffrn_reflns_limit_k_max 12
_diffrn_reflns_limit_k_min -16
_diffrn_reflns_limit_l_max 20
_diffrn_reflns_limit_l_min -19
_diffrn_reflns_number 10036
_diffrn_reflns_theta_full 28.53
_diffrn_reflns_theta_max 28.53
_diffrn_reflns_theta_min 1.33
_exptl_absorpt_coefficient_mu 5.213
_exptl_absorpt_correction_T_max 0.6821
_exptl_absorpt_correction_T_min 0.3256
_exptl_absorpt_correction_type integration
_exptl_absorpt_process_details 'Bruker SHELXTL'
_exptl_crystal_colour colorless
_exptl_crystal_density_diffrn 1.606
_exptl_crystal_density_method 'not measured'
_exptl_crystal_description block
_exptl_crystal_F_000 756
_exptl_crystal_size_max 0.23
_exptl_crystal_size_mid 0.15
_exptl_crystal_size_min 0.07
_refine_diff_density_max 1.670
_refine_diff_density_min -1.263
_refine_diff_density_rms 0.126
_refine_ls_extinction_method none
_refine_ls_goodness_of_fit_ref 1.286
_refine_ls_hydrogen_treatment mixed
_refine_ls_matrix_type full
_refine_ls_number_parameters 379
_refine_ls_number_reflns 6970
_refine_ls_number_restraints 0
_refine_ls_restrained_S_all 1.286
_refine_ls_R_factor_all 0.0323
_refine_ls_R_factor_gt 0.0277
_refine_ls_shift/su_max 0.003
_refine_ls_shift/su_mean 0.000
_refine_ls_structure_factor_coef Fsqd
_refine_ls_weighting_details 'calc w=1/[\s^2^(Fo^2^)+(0.0200P)^2^+0.0000P] where P=(Fo^2^+2Fc^2^)/3'
_refine_ls_weighting_scheme calc
_refine_ls_wR_factor_gt 0.0622
_refine_ls_wR_factor_ref 0.0635
_reflns_number_gt 6323
_reflns_number_total 6970
_reflns_threshold_expression >2sigma(I)
_cod_data_source_file ic034150xsi20030212_062841_4.cif
_cod_data_source_block jct39
_cod_depositor_comments
;
The following automatic conversions were performed:

'_symmetry_cell_setting' value 'Triclinic' changed to 'triclinic'
according to the built-in table from CIF Core dictionary named
'cif_core.dic' version 2.4.1 from 2010-06-29.

Automatic conversion script
Id: cif_fix_values 1646 2011-03-28 12:23:43Z adriana 
;
_cod_database_code 4314040

loop_
_symmetry_equiv_pos_as_xyz
'x, y, z'
'-x, -y, -z'

loop_
_atom_site_label
_atom_site_type_symbol
_atom_site_fract_x
_atom_site_fract_y
_atom_site_fract_z
_atom_site_U_iso_or_equiv
_atom_site_adp_type
_atom_site_occupancy
_atom_site_symmetry_multiplicity
_atom_site_calc_flag
_atom_site_refinement_flags
_atom_site_disorder_assembly
_atom_site_disorder_group
Tl Tl 0.720669(16) 0.861809(12) 0.738784(9) 0.01756(5) Uani 1 1 d . . .
P1 P -0.09289(11) 0.72417(7) 0.83876(5) 0.01287(18) Uani 1 1 d . . .
P2 P 0.39420(11) 0.68744(8) 0.67857(5) 0.01401(18) Uani 1 1 d . . .
B B 0.2064(5) 0.8290(3) 0.7658(2) 0.0129(7) Uani 1 1 d . . .
C1 C 0.3842(4) 0.9257(3) 0.7945(2) 0.0131(7) Uani 1 1 d . . .
C2 C 0.4486(4) 1.0045(3) 0.7423(2) 0.0144(7) Uani 1 1 d . . .
H2 H 0.3884 1.0009 0.6854 0.017 Uiso 1 1 calc R . .
C3 C 0.5960(4) 1.0876(3) 0.7697(2) 0.0164(7) Uani 1 1 d . . .
H3 H 0.6342 1.1390 0.7320 0.020 Uiso 1 1 calc R . .
C4 C 0.6872(4) 1.0951(3) 0.8528(2) 0.0196(8) Uani 1 1 d . . .
H4 H 0.7858 1.1530 0.8733 0.023 Uiso 1 1 calc R . .
C5 C 0.6318(4) 1.0171(3) 0.9046(2) 0.0194(8) Uani 1 1 d . . .
H5 H 0.6950 1.0200 0.9606 0.023 Uiso 1 1 calc R . .
C6 C 0.4850(4) 0.9341(3) 0.8764(2) 0.0153(7) Uani 1 1 d . . .
H6 H 0.4512 0.8811 0.9137 0.018 Uiso 1 1 calc R . .
C7 C 0.0824(4) 0.8571(3) 0.6856(2) 0.0153(7) Uani 1 1 d . . .
C8 C -0.0310(4) 0.7739(3) 0.6241(2) 0.0205(8) Uani 1 1 d . . .
H8 H -0.0296 0.6997 0.6270 0.025 Uiso 1 1 calc R . .
C9 C -0.1459(5) 0.7963(4) 0.5588(2) 0.0277(9) Uani 1 1 d . . .
H9 H -0.2224 0.7380 0.5193 0.033 Uiso 1 1 calc R . .
C10 C -0.1469(5) 0.9044(4) 0.5526(2) 0.0292(10) Uani 1 1 d . . .
H10 H -0.2222 0.9206 0.5078 0.035 Uiso 1 1 calc R . .
C11 C -0.0381(5) 0.9884(4) 0.6118(3) 0.0270(9) Uani 1 1 d . . .
H11 H -0.0382 1.0626 0.6080 0.032 Uiso 1 1 calc R . .
C12 C 0.0718(4) 0.9635(3) 0.6771(2) 0.0185(7) Uani 1 1 d . . .
H12 H 0.1436 1.0222 0.7181 0.022 Uiso 1 1 calc R . .
C13 C 0.1080(4) 0.8257(3) 0.8519(2) 0.0131(7) Uani 1 1 d . . .
H13A H 0.0912 0.8993 0.8667 0.016 Uiso 1 1 calc R . .
H13B H 0.1823 0.8121 0.9022 0.016 Uiso 1 1 calc R . .
C14 C 0.2440(4) 0.7074(3) 0.7471(2) 0.0133(7) Uani 1 1 d . . .
H14A H 0.1363 0.6538 0.7212 0.016 Uiso 1 1 calc R . .
H14B H 0.2802 0.6864 0.8045 0.016 Uiso 1 1 calc R . .
C15 C -0.0462(4) 0.5936(3) 0.8578(2) 0.0157(7) Uani 1 1 d . . .
C16 C 0.0926(5) 0.5876(3) 0.9147(2) 0.0189(8) Uani 1 1 d . . .
H16 H 0.1678 0.6532 0.9462 0.023 Uiso 1 1 calc R . .
C17 C 0.1231(5) 0.4873(3) 0.9260(2) 0.0248(9) Uani 1 1 d . . .
H17 H 0.2198 0.4844 0.9643 0.030 Uiso 1 1 calc R . .
C18 C 0.0130(6) 0.3917(3) 0.8818(3) 0.0305(10) Uani 1 1 d . . .
H18 H 0.0339 0.3229 0.8897 0.037 Uiso 1 1 calc R . .
C19 C -0.1267(6) 0.3958(3) 0.8264(3) 0.0318(10) Uani 1 1 d . . .
H19 H -0.2033 0.3296 0.7969 0.038 Uiso 1 1 calc R . .
C20 C -0.1566(5) 0.4960(3) 0.8132(2) 0.0233(8) Uani 1 1 d . . .
H20 H -0.2523 0.4983 0.7737 0.028 Uiso 1 1 calc R . .
C21 C -0.1804(4) 0.7529(3) 0.9369(2) 0.0142(7) Uani 1 1 d . . .
C22 C -0.3393(5) 0.6865(3) 0.9424(2) 0.0227(8) Uani 1 1 d . . .
H22 H -0.3948 0.6274 0.8975 0.027 Uiso 1 1 calc R . .
C23 C -0.4147(5) 0.7069(4) 1.0126(3) 0.0284(9) Uani 1 1 d . . .
H23 H -0.5210 0.6608 1.0158 0.034 Uiso 1 1 calc R . .
C24 C -0.3381(5) 0.7931(3) 1.0782(3) 0.0260(9) Uani 1 1 d . . .
H24 H -0.3916 0.8071 1.1259 0.031 Uiso 1 1 calc R . .
C25 C -0.1820(5) 0.8589(3) 1.0735(2) 0.0254(9) Uani 1 1 d . . .
H25 H -0.1276 0.9176 1.1188 0.030 Uiso 1 1 calc R . .
C26 C -0.1036(5) 0.8401(3) 1.0032(2) 0.0199(8) Uani 1 1 d . . .
H26 H 0.0025 0.8869 1.0003 0.024 Uiso 1 1 calc R . .
C27 C 0.3863(4) 0.5418(3) 0.6734(2) 0.0163(7) Uani 1 1 d . . .
C28 C 0.4785(5) 0.4973(3) 0.6192(2) 0.0205(8) Uani 1 1 d . . .
H28 H 0.5395 0.5422 0.5833 0.025 Uiso 1 1 calc R . .
C29 C 0.4822(5) 0.3886(3) 0.6170(2) 0.0246(9) Uani 1 1 d . . .
H29 H 0.5438 0.3595 0.5790 0.030 Uiso 1 1 calc R . .
C30 C 0.3966(5) 0.3221(3) 0.6700(2) 0.0244(8) Uani 1 1 d . . .
H30 H 0.3986 0.2474 0.6679 0.029 Uiso 1 1 calc R . .
C31 C 0.3088(5) 0.3648(3) 0.7255(2) 0.0254(9) Uani 1 1 d . . .
H31 H 0.2527 0.3203 0.7632 0.030 Uiso 1 1 calc R . .
C32 C 0.3022(5) 0.4738(3) 0.7264(2) 0.0208(8) Uani 1 1 d . . .
H32 H 0.2390 0.5021 0.7640 0.025 Uiso 1 1 calc R . .
C33 C 0.3027(4) 0.6996(3) 0.5672(2) 0.0172(7) Uani 1 1 d . . .
C34 C 0.3522(5) 0.8007(3) 0.5383(2) 0.0204(8) Uani 1 1 d . . .
H34 H 0.4359 0.8587 0.5743 0.025 Uiso 1 1 calc R . .
C35 C 0.2798(5) 0.8178(3) 0.4564(2) 0.0230(8) Uani 1 1 d . . .
H35 H 0.3123 0.8877 0.4375 0.028 Uiso 1 1 calc R . .
C36 C 0.1615(5) 0.7330(4) 0.4033(2) 0.0266(9) Uani 1 1 d . . .
H36 H 0.1111 0.7449 0.3480 0.032 Uiso 1 1 calc R . .
C37 C 0.1156(5) 0.6309(4) 0.4296(2) 0.0275(9) Uani 1 1 d . . .
H37 H 0.0355 0.5724 0.3920 0.033 Uiso 1 1 calc R . .
C38 C 0.1863(5) 0.6132(3) 0.5116(2) 0.0246(9) Uani 1 1 d . . .
H38 H 0.1553 0.5425 0.5294 0.029 Uiso 1 1 calc R . .

loop_
_atom_site_aniso_label
_atom_site_aniso_U_11
_atom_site_aniso_U_22
_atom_site_aniso_U_33
_atom_site_aniso_U_23
_atom_site_aniso_U_13
_atom_site_aniso_U_12
Tl 0.01190(7) 0.01916(8) 0.02406(8) 0.00686(5) 0.00490(5) 0.00620(5)
P1 0.0120(4) 0.0139(4) 0.0127(4) 0.0032(3) 0.0024(3) 0.0028(3)
P2 0.0131(4) 0.0182(5) 0.0124(4) 0.0031(4) 0.0039(3) 0.0059(4)
B 0.0108(18) 0.015(2) 0.0132(18) 0.0030(15) 0.0021(14) 0.0030(15)
C1 0.0097(16) 0.0158(18) 0.0142(16) 0.0017(14) 0.0016(12) 0.0046(14)
C2 0.0143(17) 0.0151(18) 0.0164(16) 0.0025(14) 0.0041(13) 0.0076(14)
C3 0.0178(18) 0.0129(17) 0.0209(18) 0.0074(14) 0.0072(14) 0.0042(14)
C4 0.0125(17) 0.0154(19) 0.0275(19) 0.0013(15) 0.0015(14) -0.0006(14)
C5 0.0172(18) 0.024(2) 0.0156(17) 0.0019(15) -0.0012(14) 0.0059(16)
C6 0.0159(17) 0.0165(18) 0.0154(16) 0.0060(14) 0.0050(13) 0.0050(14)
C7 0.0108(16) 0.023(2) 0.0146(16) 0.0059(14) 0.0075(13) 0.0059(14)
C8 0.0189(19) 0.026(2) 0.0187(18) 0.0057(16) 0.0066(14) 0.0072(16)
C9 0.0157(19) 0.047(3) 0.0181(19) 0.0017(18) 0.0008(15) 0.0058(18)
C10 0.0170(19) 0.057(3) 0.0205(19) 0.020(2) 0.0049(15) 0.017(2)
C11 0.020(2) 0.039(3) 0.033(2) 0.0235(19) 0.0139(17) 0.0166(18)
C12 0.0126(17) 0.024(2) 0.0215(18) 0.0088(15) 0.0059(14) 0.0058(15)
C13 0.0133(16) 0.0108(17) 0.0164(16) 0.0037(13) 0.0053(13) 0.0033(13)
C14 0.0151(17) 0.0140(17) 0.0111(15) 0.0015(13) 0.0030(13) 0.0038(14)
C15 0.0216(18) 0.0149(18) 0.0127(16) 0.0029(14) 0.0085(14) 0.0051(15)
C16 0.0208(19) 0.021(2) 0.0183(18) 0.0084(15) 0.0087(14) 0.0075(16)
C17 0.029(2) 0.029(2) 0.024(2) 0.0138(17) 0.0125(16) 0.0142(18)
C18 0.054(3) 0.018(2) 0.030(2) 0.0100(18) 0.024(2) 0.017(2)
C19 0.051(3) 0.0101(19) 0.031(2) 0.0004(17) 0.013(2) 0.0002(19)
C20 0.031(2) 0.018(2) 0.0163(18) 0.0000(15) 0.0054(15) -0.0018(17)
C21 0.0139(17) 0.0174(18) 0.0149(16) 0.0073(14) 0.0037(13) 0.0082(14)
C22 0.0166(18) 0.029(2) 0.0240(19) 0.0077(17) 0.0052(15) 0.0070(16)
C23 0.018(2) 0.040(3) 0.034(2) 0.015(2) 0.0125(17) 0.0130(18)
C24 0.035(2) 0.032(2) 0.025(2) 0.0123(18) 0.0173(17) 0.0233(19)
C25 0.041(2) 0.020(2) 0.0222(19) 0.0062(16) 0.0120(17) 0.0148(18)
C26 0.026(2) 0.020(2) 0.0187(18) 0.0068(15) 0.0104(15) 0.0087(16)
C27 0.0154(17) 0.0206(19) 0.0131(16) 0.0017(14) 0.0005(13) 0.0065(15)
C28 0.0194(19) 0.024(2) 0.0189(18) 0.0019(15) 0.0035(14) 0.0070(16)
C29 0.025(2) 0.028(2) 0.0214(19) -0.0064(17) 0.0032(16) 0.0128(17)
C30 0.030(2) 0.020(2) 0.024(2) -0.0015(16) -0.0026(16) 0.0133(17)
C31 0.032(2) 0.023(2) 0.024(2) 0.0063(16) 0.0076(17) 0.0100(18)
C32 0.024(2) 0.022(2) 0.0203(18) 0.0035(15) 0.0086(15) 0.0115(16)
C33 0.0154(17) 0.024(2) 0.0156(17) 0.0016(15) 0.0059(13) 0.0091(15)
C34 0.0232(19) 0.024(2) 0.0172(18) 0.0012(15) 0.0054(15) 0.0112(16)
C35 0.031(2) 0.023(2) 0.0220(19) 0.0080(16) 0.0094(16) 0.0145(17)
C36 0.026(2) 0.045(3) 0.0137(18) 0.0094(17) 0.0047(15) 0.0165(19)
C37 0.019(2) 0.042(3) 0.0176(18) 0.0084(18) -0.0002(15) 0.0010(18)
C38 0.021(2) 0.030(2) 0.0207(19) 0.0083(17) 0.0045(15) 0.0018(17)

loop_
_atom_type_symbol
_atom_type_description
_atom_type_scat_dispersion_real
_atom_type_scat_dispersion_imag
_atom_type_scat_source
C C 0.0033 0.0016 'International Tables Vol C Tables 4.2.6.8 and 6.1.1.4'
H H 0.0000 0.0000 'International Tables Vol C Tables 4.2.6.8 and 6.1.1.4'
B B 0.0013 0.0007 'International Tables Vol C Tables 4.2.6.8 and 6.1.1.4'
P P 0.1023 0.0942 'International Tables Vol C Tables 4.2.6.8 and 6.1.1.4'
Tl Tl -2.8358 9.6688 'International Tables Vol C Tables 4.2.6.8 and 6.1.1.4'

loop_
_geom_angle_atom_site_label_1
_geom_angle_atom_site_label_2
_geom_angle_atom_site_label_3
_geom_angle
_geom_angle_site_symmetry_1
_geom_angle_site_symmetry_3
_geom_angle_publ_flag
P2 Tl P1 97.80(2) . 1_655 yes
P2 Tl C12 141.02(7) . 1_655 ?
P1 Tl C12 85.03(7) 1_655 1_655 ?
P2 Tl C2 77.72(7) . . ?
P1 Tl C2 145.70(6) 1_655 . ?
C12 Tl C2 119.90(9) 1_655 . ?
P2 Tl C8 102.30(7) . 1_655 ?
P1 Tl C8 68.82(7) 1_655 1_655 ?
C12 Tl C8 42.58(10) 1_655 1_655 ?
C2 Tl C8 145.48(9) . 1_655 ?
P2 Tl C7 126.48(7) . 1_655 ?
P1 Tl C7 64.32(6) 1_655 1_655 ?
C12 Tl C7 24.66(9) 1_655 1_655 ?
C2 Tl C7 144.34(9) . 1_655 ?
C8 Tl C7 24.81(9) 1_655 1_655 ?
P2 Tl C11 125.87(8) . 1_655 ?
P1 Tl C11 107.94(7) 1_655 1_655 ?
C12 Tl C11 24.61(9) 1_655 1_655 ?
C2 Tl C11 101.72(9) . 1_655 ?
C8 Tl C11 49.84(10) 1_655 1_655 ?
C7 Tl C11 43.88(9) 1_655 1_655 ?
P2 Tl C9 91.07(8) . 1_655 ?
P1 Tl C9 91.96(8) 1_655 1_655 ?
C12 Tl C9 49.95(10) 1_655 1_655 ?
C2 Tl C9 121.86(9) . 1_655 ?
C8 Tl C9 24.72(9) 1_655 1_655 ?
C7 Tl C9 44.09(9) 1_655 1_655 ?
C11 Tl C9 42.73(11) 1_655 1_655 ?
P2 Tl C3 102.18(6) . . ?
P1 Tl C3 140.39(6) 1_655 . ?
C12 Tl C3 99.67(9) 1_655 . ?
C2 Tl C3 24.46(9) . . ?
C8 Tl C3 137.09(9) 1_655 . ?
C7 Tl C3 124.04(9) 1_655 . ?
C11 Tl C3 87.30(10) 1_655 . ?
C9 Tl C3 121.20(10) 1_655 . ?
P2 Tl C10 102.13(8) . 1_655 ?
P1 Tl C10 111.34(7) 1_655 1_655 ?
C12 Tl C10 42.86(9) 1_655 1_655 ?
C2 Tl C10 102.79(9) . 1_655 ?
C8 Tl C10 42.94(10) 1_655 1_655 ?
C7 Tl C10 51.07(9) 1_655 1_655 ?
C11 Tl C10 24.15(11) 1_655 1_655 ?
C9 Tl C10 24.26(11) 1_655 1_655 ?
C3 Tl C10 97.46(10) . 1_655 ?
P2 Tl C1 64.34(6) . . ?
P1 Tl C1 123.56(6) 1_655 . ?
C12 Tl C1 143.07(9) 1_655 . ?
C2 Tl C1 24.56(8) . . ?
C8 Tl C1 161.55(9) 1_655 . ?
C7 Tl C1 167.51(9) 1_655 . ?
C11 Tl C1 126.27(9) 1_655 . ?
C9 Tl C1 137.72(9) 1_655 . ?
C3 Tl C1 43.49(9) . . ?
C10 Tl C1 124.38(9) 1_655 . ?
P2 Tl C6 78.28(6) . . ?
P1 Tl C6 103.66(6) 1_655 . ?
C12 Tl C6 139.04(9) 1_655 . ?
C2 Tl C6 42.04(8) . . ?
C8 Tl C6 172.48(9) 1_655 . ?
C7 Tl C6 152.27(9) 1_655 . ?
C11 Tl C6 135.67(10) 1_655 . ?
C9 Tl C6 162.07(9) 1_655 . ?
C3 Tl C6 49.07(9) . . ?
C10 Tl C6 144.49(9) 1_655 . ?
C1 Tl C6 24.36(8) . . ?
P2 Tl C5 102.09(7) . . ?
P1 Tl C5 100.90(6) 1_655 . ?
C12 Tl C5 115.61(9) 1_655 . ?
C2 Tl C5 48.68(9) . . ?
C8 Tl C5 154.61(9) 1_655 . ?
C7 Tl C5 129.84(9) 1_655 . ?
C11 Tl C5 117.88(10) 1_655 . ?
C9 Tl C5 160.05(11) 1_655 . ?
C3 Tl C5 41.62(9) . . ?
C10 Tl C5 136.11(11) 1_655 . ?
C1 Tl C5 42.76(8) . . ?
C6 Tl C5 23.81(9) . . ?
P2 Tl C4 114.45(6) . . ?
P1 Tl C4 116.54(6) 1_655 . ?
C12 Tl C4 98.27(9) 1_655 . ?
C2 Tl C4 42.32(9) . . ?
C8 Tl C4 140.85(9) 1_655 . ?
C7 Tl C4 118.65(9) 1_655 . ?
C11 Tl C4 95.46(10) 1_655 . ?
C9 Tl C4 136.75(10) 1_655 . ?
C3 Tl C4 23.92(8) . . ?
C10 Tl C4 112.79(10) 1_655 . ?
C1 Tl C4 50.11(8) . . ?
C6 Tl C4 41.81(9) . . ?
C5 Tl C4 23.35(9) . . ?
P2 Tl C21 93.99(6) . 1_655 ?
P1 Tl C21 30.82(5) 1_655 1_655 ?
C12 Tl C21 106.44(8) 1_655 1_655 ?
C2 Tl C21 114.95(8) . 1_655 ?
C8 Tl C21 99.54(8) 1_655 1_655 ?
C7 Tl C21 91.22(8) 1_655 1_655 ?
C11 Tl C21 131.04(9) 1_655 1_655 ?
C9 Tl C21 122.70(9) 1_655 1_655 ?
C3 Tl C21 113.25(8) . 1_655 ?
C10 Tl C21 141.35(9) 1_655 1_655 ?
C1 Tl C21 94.27(8) . 1_655 ?
C6 Tl C21 72.94(8) . 1_655 ?
C5 Tl C21 71.79(8) . 1_655 ?
C4 Tl C21 91.19(8) . 1_655 ?
P2 Tl C13 127.14(6) . 1_655 ?
P1 Tl C13 30.00(6) 1_655 1_655 ?
C12 Tl C13 59.06(8) 1_655 1_655 ?
C2 Tl C13 144.89(8) . 1_655 ?
C8 Tl C13 61.22(8) 1_655 1_655 ?
C7 Tl C13 44.83(8) 1_655 1_655 ?
C11 Tl C13 83.59(8) 1_655 1_655 ?
C9 Tl C13 85.59(8) 1_655 1_655 ?
C3 Tl C13 124.29(8) . 1_655 ?
C10 Tl C13 95.83(8) 1_655 1_655 ?
C1 Tl C13 136.68(8) . 1_655 ?
C6 Tl C13 112.35(8) . 1_655 ?
C5 Tl C13 97.93(8) . 1_655 ?
C4 Tl C13 102.93(8) . 1_655 ?
C21 Tl C13 47.78(7) 1_655 1_655 ?
C13 P1 C15 106.03(16) . . ?
C13 P1 C21 106.10(16) . . ?
C15 P1 C21 100.14(15) . . ?
C13 P1 Tl 93.80(11) . 1_455 ?
C15 P1 Tl 152.82(12) . 1_455 ?
C21 P1 Tl 91.74(11) . 1_455 ?
C14 P2 C27 105.05(16) . . ?
C14 P2 C33 106.17(15) . . ?
C27 P2 C33 103.52(16) . . ?
C14 P2 Tl 110.02(12) . . ?
C27 P2 Tl 120.61(11) . . ?
C33 P2 Tl 110.43(12) . . ?
C7 B C1 112.3(3) . . ?
C7 B C14 114.2(3) . . ?
C1 B C14 109.7(3) . . ?
C7 B C13 106.4(3) . . ?
C1 B C13 107.0(3) . . ?
C14 B C13 106.8(3) . . ?
C2 C1 C6 114.6(3) . . ?
C2 C1 B 124.8(3) . . ?
C6 C1 B 120.6(3) . . ?
C2 C1 Tl 74.50(18) . . ?
C6 C1 Tl 77.93(19) . . ?
B C1 Tl 116.1(2) . . ?
C3 C2 C1 123.4(3) . . ?
C3 C2 Tl 79.7(2) . . ?
C1 C2 Tl 80.94(19) . . ?
C3 C2 H2 118.3 . . ?
C1 C2 H2 118.3 . . ?
Tl C2 H2 110.8 . . ?
C2 C3 C4 119.7(3) . . ?
C2 C3 Tl 75.9(2) . . ?
C4 C3 Tl 81.8(2) . . ?
C2 C3 H3 120.1 . . ?
C4 C3 H3 120.1 . . ?
Tl C3 H3 112.6 . . ?
C5 C4 C3 118.7(3) . . ?
C5 C4 Tl 77.8(2) . . ?
C3 C4 Tl 74.2(2) . . ?
C5 C4 H4 120.7 . . ?
C3 C4 H4 120.7 . . ?
Tl C4 H4 118.2 . . ?
C4 C5 C6 121.2(3) . . ?
C4 C5 Tl 78.8(2) . . ?
C6 C5 Tl 76.3(2) . . ?
C4 C5 H5 119.4 . . ?
C6 C5 H5 119.4 . . ?
Tl C5 H5 116.0 . . ?
C5 C6 C1 122.4(3) . . ?
C5 C6 Tl 79.9(2) . . ?
C1 C6 Tl 77.71(19) . . ?
C5 C6 H6 118.8 . . ?
C1 C6 H6 118.8 . . ?
Tl C6 H6 113.7 . . ?
C12 C7 C8 115.1(3) . . ?
C12 C7 B 122.8(3) . . ?
C8 C7 B 121.9(3) . . ?
C12 C7 Tl 75.86(19) . 1_455 ?
C8 C7 Tl 77.09(19) . 1_455 ?
B C7 Tl 111.75(19) . 1_455 ?
C9 C8 C7 122.6(4) . . ?
C9 C8 Tl 78.3(2) . 1_455 ?
C7 C8 Tl 78.1(2) . 1_455 ?
C9 C8 H8 118.7 . . ?
C7 C8 H8 118.7 . . ?
Tl C8 H8 115.2 1_455 . ?
C10 C9 C8 119.4(4) . . ?
C10 C9 Tl 78.8(2) . 1_455 ?
C8 C9 Tl 77.0(2) . 1_455 ?
C10 C9 H9 120.3 . . ?
C8 C9 H9 120.3 . . ?
Tl C9 H9 114.5 1_455 . ?
C11 C10 C9 119.9(4) . . ?
C11 C10 Tl 76.9(2) . 1_455 ?
C9 C10 Tl 76.9(2) . 1_455 ?
C11 C10 H10 120.1 . . ?
C9 C10 H10 120.1 . . ?
Tl C10 H10 116.8 1_455 . ?
C10 C11 C12 119.5(4) . . ?
C10 C11 Tl 78.9(2) . 1_455 ?
C12 C11 Tl 75.7(2) . 1_455 ?
C10 C11 H11 120.3 . . ?
C12 C11 H11 120.3 . . ?
Tl C11 H11 115.8 1_455 . ?
C11 C12 C7 123.6(4) . . ?
C11 C12 Tl 79.7(2) . 1_455 ?
C7 C12 Tl 79.5(2) . 1_455 ?
C11 C12 H12 118.2 . . ?
C7 C12 H12 118.2 . . ?
Tl C12 H12 112.5 1_455 . ?
B C13 P1 116.5(2) . . ?
B C13 Tl 96.70(18) . 1_455 ?
P1 C13 Tl 56.21(9) . 1_455 ?
B C13 H13A 108.2 . . ?
P1 C13 H13A 108.2 . . ?
Tl C13 H13A 65.7 1_455 . ?
B C13 H13B 108.2 . . ?
P1 C13 H13B 108.2 . . ?
Tl C13 H13B 155.0 1_455 . ?
H13A C13 H13B 107.3 . . ?
B C14 P2 120.9(2) . . ?
B C14 H14A 107.1 . . ?
P2 C14 H14A 107.1 . . ?
B C14 H14B 107.1 . . ?
P2 C14 H14B 107.1 . . ?
H14A C14 H14B 106.8 . . ?
C16 C15 C20 118.6(4) . . ?
C16 C15 P1 123.0(3) . . ?
C20 C15 P1 118.3(3) . . ?
C17 C16 C15 120.8(4) . . ?
C17 C16 H16 119.6 . . ?
C15 C16 H16 119.6 . . ?
C18 C17 C16 120.0(4) . . ?
C18 C17 H17 120.0 . . ?
C16 C17 H17 120.0 . . ?
C19 C18 C17 120.1(4) . . ?
C19 C18 H18 119.9 . . ?
C17 C18 H18 119.9 . . ?
C18 C19 C20 120.4(4) . . ?
C18 C19 H19 119.8 . . ?
C20 C19 H19 119.8 . . ?
C19 C20 C15 120.1(4) . . ?
C19 C20 H20 120.0 . . ?
C15 C20 H20 120.0 . . ?
C26 C21 C22 118.3(3) . . ?
C26 C21 P1 123.9(3) . . ?
C22 C21 P1 117.7(3) . . ?
C26 C21 Tl 108.7(2) . 1_455 ?
C22 C21 Tl 100.1(2) . 1_455 ?
P1 C21 Tl 57.43(9) . 1_455 ?
C23 C22 C21 120.4(4) . . ?
C23 C22 H22 119.8 . . ?
C21 C22 H22 119.8 . . ?
C24 C23 C22 121.1(4) . . ?
C24 C23 H23 119.5 . . ?
C22 C23 H23 119.5 . . ?
C23 C24 C25 119.0(3) . . ?
C23 C24 H24 120.5 . . ?
C25 C24 H24 120.5 . . ?
C24 C25 C26 121.0(4) . . ?
C24 C25 H25 119.5 . . ?
C26 C25 H25 119.5 . . ?
C25 C26 C21 120.2(4) . . ?
C25 C26 H26 119.9 . . ?
C21 C26 H26 119.9 . . ?
C32 C27 C28 117.6(3) . . ?
C32 C27 P2 122.7(3) . . ?
C28 C27 P2 119.5(3) . . ?
C29 C28 C27 121.0(4) . . ?
C29 C28 H28 119.5 . . ?
C27 C28 H28 119.5 . . ?
C28 C29 C30 120.5(3) . . ?
C28 C29 H29 119.8 . . ?
C30 C29 H29 119.8 . . ?
C31 C30 C29 119.6(4) . . ?
C31 C30 H30 120.2 . . ?
C29 C30 H30 120.2 . . ?
C30 C31 C32 119.9(4) . . ?
C30 C31 H31 120.0 . . ?
C32 C31 H31 120.0 . . ?
C27 C32 C31 121.3(3) . . ?
C27 C32 H32 119.3 . . ?
C31 C32 H32 119.3 . . ?
C34 C33 C38 119.1(3) . . ?
C34 C33 P2 117.5(3) . . ?
C38 C33 P2 123.4(3) . . ?
C33 C34 C35 120.6(4) . . ?
C33 C34 H34 119.7 . . ?
C35 C34 H34 119.7 . . ?
C36 C35 C34 119.7(4) . . ?
C36 C35 H35 120.1 . . ?
C34 C35 H35 120.1 . . ?
C35 C36 C37 120.5(4) . . ?
C35 C36 H36 119.8 . . ?
C37 C36 H36 119.8 . . ?
C36 C37 C38 120.2(4) . . ?
C36 C37 H37 119.9 . . ?
C38 C37 H37 119.9 . . ?
C33 C38 C37 119.8(4) . . ?
C33 C38 H38 120.1 . . ?
C37 C38 H38 120.1 . . ?

loop_
_geom_bond_atom_site_label_1
_geom_bond_atom_site_label_2
_geom_bond_distance
_geom_bond_site_symmetry_2
_geom_bond_publ_flag
Tl P2 3.0231(9) . yes
Tl P1 3.0283(9) 1_655 yes
Tl C12 3.239(3) 1_655 yes
Tl C2 3.261(3) . yes
Tl C8 3.272(4) 1_655 yes
Tl C7 3.284(3) 1_655 yes
Tl C11 3.288(4) 1_655 yes
Tl C9 3.289(4) 1_655 yes
Tl C3 3.309(3) . yes
Tl C10 3.313(4) 1_655 yes
Tl C1 3.342(3) . yes
Tl C6 3.345(3) . yes
Tl C5 3.390(4) . yes
Tl C4 3.403(4) . yes
Tl C21 3.592(3) 1_655 ?
Tl C13 3.636(3) 1_655 ?
P1 C13 1.822(3) . ?
P1 C15 1.839(4) . ?
P1 C21 1.841(3) . ?
P1 Tl 3.0283(9) 1_455 ?
P2 C14 1.820(3) . ?
P2 C27 1.827(4) . ?
P2 C33 1.839(4) . ?
B C7 1.640(5) . ?
B C1 1.652(5) . ?
B C14 1.660(5) . ?
B C13 1.680(5) . ?
C1 C2 1.407(5) . ?
C1 C6 1.411(5) . ?
C2 C3 1.392(5) . ?
C2 H2 0.9500 . ?
C3 C4 1.394(5) . ?
C3 H3 0.9500 . ?
C4 C5 1.374(5) . ?
C4 H4 0.9500 . ?
C5 C6 1.390(5) . ?
C5 H5 0.9500 . ?
C6 H6 0.9500 . ?
C7 C12 1.394(5) . ?
C7 C8 1.409(5) . ?
C7 Tl 3.284(3) 1_455 ?
C8 C9 1.404(5) . ?
C8 Tl 3.272(4) 1_455 ?
C8 H8 0.9500 . ?
C9 C10 1.387(6) . ?
C9 Tl 3.289(4) 1_455 ?
C9 H9 0.9500 . ?
C10 C11 1.381(6) . ?
C10 Tl 3.313(4) 1_455 ?
C10 H10 0.9500 . ?
C11 C12 1.392(5) . ?
C11 Tl 3.288(4) 1_455 ?
C11 H11 0.9500 . ?
C12 Tl 3.239(3) 1_455 ?
C12 H12 0.9500 . ?
C13 Tl 3.636(3) 1_455 ?
C13 H13A 0.9900 . ?
C13 H13B 0.9900 . ?
C14 H14A 0.9900 . ?
C14 H14B 0.9900 . ?
C15 C16 1.387(5) . ?
C15 C20 1.398(5) . ?
C16 C17 1.383(5) . ?
C16 H16 0.9500 . ?
C17 C18 1.378(6) . ?
C17 H17 0.9500 . ?
C18 C19 1.373(6) . ?
C18 H18 0.9500 . ?
C19 C20 1.386(6) . ?
C19 H19 0.9500 . ?
C20 H20 0.9500 . ?
C21 C26 1.395(5) . ?
C21 C22 1.410(5) . ?
C21 Tl 3.592(3) 1_455 ?
C22 C23 1.380(5) . ?
C22 H22 0.9500 . ?
C23 C24 1.380(6) . ?
C23 H23 0.9500 . ?
C24 C25 1.386(6) . ?
C24 H24 0.9500 . ?
C25 C26 1.393(5) . ?
C25 H25 0.9500 . ?
C26 H26 0.9500 . ?
C27 C32 1.393(5) . ?
C27 C28 1.400(5) . ?
C28 C29 1.385(5) . ?
C28 H28 0.9500 . ?
C29 C30 1.387(6) . ?
C29 H29 0.9500 . ?
C30 C31 1.375(5) . ?
C30 H30 0.9500 . ?
C31 C32 1.399(5) . ?
C31 H31 0.9500 . ?
C32 H32 0.9500 . ?
C33 C34 1.388(5) . ?
C33 C38 1.397(5) . ?
C34 C35 1.399(5) . ?
C34 H34 0.9500 . ?
C35 C36 1.376(6) . ?
C35 H35 0.9500 . ?
C36 C37 1.378(6) . ?
C36 H36 0.9500 . ?
C37 C38 1.399(5) . ?
C37 H37 0.9500 . ?
C38 H38 0.9500 . ?
